data_4517207
loop_
_publ_author_name
'Botes, Delbert S.'
'Khorasani, Sanaz'
'Duminy, Welni'
'Levendis, Demetrius C.'
'Fernandes, Manuel A.'

_publ_section_title
;
 Supramolecular Inhibition of [4 + 2] Diels--Alder Reactions in
 Charge-Transfer Crystals
;
_journal_issue 1
_journal_name_full 'Crystal Growth &amp; Design'
_journal_page_first 291
_journal_paper_doi 10.1021/acs.cgd.9b01167
_journal_volume 20
_journal_year 2019
_chemical_formula_moiety 'C36 H24 N2 O4 S2'
_chemical_formula_sum 'C36 H24 N2 O4 S2'
_chemical_formula_weight 612.69
_space_group_crystal_system monoclinic
_space_group_IT_number 14
_space_group_name_Hall '-P 2ybc'
_space_group_name_H-M_alt 'P 1 21/c 1'
_atom_sites_solution_hydrogens geom
_atom_sites_solution_primary dual
_audit_creation_date 2019-08-21
_audit_creation_method
;
Olex2 1.2
(compiled 2018.05.29 svn.r3508 for OlexSys, GUI svn.r5506)
;
_cell_angle_alpha 90
_cell_angle_beta 90.202(10)
_cell_angle_gamma 90
_cell_formula_units_Z 4
_cell_length_a 13.4924(17)
_cell_length_b 8.1242(9)
_cell_length_c 26.524(3)
_cell_measurement_reflns_used 510
_cell_measurement_temperature 173(2)
_cell_measurement_theta_max 19.01
_cell_measurement_theta_min 2.94
_cell_volume 2907.4(6)
_computing_molecular_graphics 'Olex2 (Dolomanov et al., 2009)'
_computing_publication_material 'Olex2 (Dolomanov et al., 2009)'
_computing_structure_refinement 'ShelXL (Sheldrick, 2015)'
_computing_structure_solution 'ShelXT (Sheldrick, 2015)'
_diffrn_ambient_temperature 173.15
_diffrn_measured_fraction_theta_full 0.980
_diffrn_measured_fraction_theta_max 0.980
_diffrn_measurement_device_type 'Bruker APEX-II CCD'
_diffrn_measurement_method '\f and \w scans'
_diffrn_radiation_type MoK\a
_diffrn_radiation_wavelength 0.71073
_diffrn_reflns_av_R_equivalents 0.2887
_diffrn_reflns_av_unetI/netI 0.6106
_diffrn_reflns_Laue_measured_fraction_full 0.980
_diffrn_reflns_Laue_measured_fraction_max 0.980
_diffrn_reflns_limit_h_max 15
_diffrn_reflns_limit_h_min -16
_diffrn_reflns_limit_k_max 9
_diffrn_reflns_limit_k_min -9
_diffrn_reflns_limit_l_max 31
_diffrn_reflns_limit_l_min -29
_diffrn_reflns_number 20109
_diffrn_reflns_point_group_measured_fraction_full 0.980
_diffrn_reflns_point_group_measured_fraction_max 0.980
_diffrn_reflns_theta_full 24.994
_diffrn_reflns_theta_max 24.994
_diffrn_reflns_theta_min 1.509
_diffrn_standards_number 0
_exptl_absorpt_coefficient_mu 0.229
_exptl_absorpt_correction_type none
_exptl_crystal_colour yellow
_exptl_crystal_colour_primary yellow
_exptl_crystal_density_diffrn 1.400
_exptl_crystal_description plate
_exptl_crystal_F_000 1272
_exptl_crystal_size_max 0.1
_exptl_crystal_size_mid 0.05
_exptl_crystal_size_min 0.02
_refine_diff_density_max 0.245
_refine_diff_density_min -0.269
_refine_diff_density_rms 0.058
_refine_ls_extinction_method none
_refine_ls_goodness_of_fit_ref 0.676
_refine_ls_hydrogen_treatment constr
_refine_ls_matrix_type full
_refine_ls_number_parameters 397
_refine_ls_number_reflns 5014
_refine_ls_number_restraints 7
_refine_ls_restrained_S_all 0.676
_refine_ls_R_factor_all 0.3321
_refine_ls_R_factor_gt 0.0518
_refine_ls_shift/su_max 0.000
_refine_ls_shift/su_mean 0.000
_refine_ls_structure_factor_coef Fsqd
_refine_ls_weighting_details 'w=1/[\s^2^(Fo^2^)] where P=(Fo^2^+2Fc^2^)/3'
_refine_ls_weighting_scheme calc
_refine_ls_wR_factor_gt 0.0564
_refine_ls_wR_factor_ref 0.0991
_reflns_Friedel_coverage 0.000
_reflns_number_gt 1059
_reflns_number_total 5014
_reflns_threshold_expression 'I > 2\s(I)'
_cod_data_source_file Botes_CGD.cif
_cod_data_source_block 17db1_dbantsoln_0s
_cod_depositor_comments 'Adding full bibliography for 4517199--4517212.cif.'
_cod_database_code 4517207
_shelx_shelxl_version_number 2018/3
_shelx_space_group_comment
;
The symmetry employed for this shelxl refinement is uniquely defined
by the following loop, which should always be used as a source of
symmetry information in preference to the above space-group names.
They are only intended as comments.
;
_olex2_refinement_description
;
1. Fixed Uiso
 At 1.2 times of:
  All C(H) groups, All C(H,H) groups
2. Rigid bond restraints
 C5, C8
 with sigma for 1-2 distances of 0.005 and sigma for 1-3 distances of 0.05
3. Uiso/Uaniso restraints and constraints
C5 \\sim C8: within 1.7A with sigma of 0.01 and sigma for terminal atoms of 0.02
4.a Ternary CH refined with riding coordinates:
 C23(H23), C30(H30)
4.b Secondary CH2 refined with riding coordinates:
 C9(H9A,H9B), C16(H16A,H16B)
4.c Aromatic/amide H refined with riding coordinates:
 C11(H11), C12(H12), C13(H13), C14(H14), C15(H15), C18(H18), C19(H19),
 C20(H20), C21(H21), C22(H22), C25(H25), C26(H26), C27(H27), C28(H28), C32(H32),
  C33(H33), C34(H34), C35(H35)
;
_olex2_submission_special_instructions 'No special instructions were received'

loop_
_space_group_symop_operation_xyz
'x, y, z'
'-x, y+1/2, -z+1/2'
'-x, -y, -z'
'x, -y-1/2, z-1/2'

loop_
_atom_site_label
_atom_site_type_symbol
_atom_site_fract_x
_atom_site_fract_y
_atom_site_fract_z
_atom_site_U_iso_or_equiv
_atom_site_adp_type
_atom_site_occupancy
_atom_site_site_symmetry_order
_atom_site_calc_flag
_atom_site_refinement_flags_posn
_atom_site_refinement_flags_adp
C1 C 0.5036(5) 0.3401(9) 0.1482(2) 0.032(2) Uani 1 1 d . .
C2 C 0.5636(6) 0.4822(9) 0.1687(3) 0.047(3) Uani 1 1 d . .
C3 C 0.6397(6) 0.4220(9) 0.0926(3) 0.049(3) Uani 1 1 d . .
C4 C 0.5537(5) 0.3027(9) 0.0972(2) 0.037(2) Uani 1 1 d . .
C5 C 0.3221(6) 0.3263(9) 0.0990(2) 0.040(2) Uani 1 1 d . U
C6 C 0.2182(7) 0.2690(9) 0.0968(3) 0.046(3) Uani 1 1 d . .
C7 C 0.2936(7) 0.2167(9) 0.0203(3) 0.045(3) Uani 1 1 d . .
C8 C 0.3660(6) 0.2914(9) 0.0552(3) 0.039(2) Uani 1 1 d . U
C9 C 0.7143(7) 0.6477(9) 0.1462(3) 0.059(3) Uani 1 1 d . .
H9A H 0.682101 0.740932 0.163738 0.071 Uiso 1 1 calc R .
H9B H 0.741195 0.689432 0.113956 0.071 Uiso 1 1 calc R .
C10 C 0.7969(7) 0.5850(11) 0.1777(4) 0.053(3) Uani 1 1 d . .
C11 C 0.8031(7) 0.6281(10) 0.2286(4) 0.061(3) Uani 1 1 d . .
H11 H 0.754897 0.699522 0.242812 0.073 Uiso 1 1 calc R .
C12 C 0.8785(8) 0.5677(12) 0.2584(4) 0.075(3) Uani 1 1 d . .
H12 H 0.882293 0.598198 0.292880 0.090 Uiso 1 1 calc R .
C13 C 0.9486(7) 0.4630(11) 0.2383(4) 0.074(3) Uani 1 1 d . .
H13 H 1.000305 0.420069 0.258883 0.089 Uiso 1 1 calc R .
C14 C 0.9425(8) 0.4213(11) 0.1875(4) 0.072(3) Uani 1 1 d . .
H14 H 0.990644 0.349907 0.173227 0.086 Uiso 1 1 calc R .
C15 C 0.8682(8) 0.4820(11) 0.1580(3) 0.064(3) Uani 1 1 d . .
H15 H 0.865422 0.453045 0.123347 0.077 Uiso 1 1 calc R .
C16 C 0.1115(7) 0.1502(10) 0.0278(3) 0.065(3) Uani 1 1 d . .
H16A H 0.111686 0.155890 -0.009447 0.077 Uiso 1 1 calc R .
H16B H 0.056858 0.220534 0.040210 0.077 Uiso 1 1 calc R .
C17 C 0.0938(7) -0.0236(12) 0.0439(3) 0.064(3) Uani 1 1 d . .
C18 C 0.0406(6) -0.0638(12) 0.0872(3) 0.075(3) Uani 1 1 d . .
H18 H 0.013662 0.022024 0.107303 0.090 Uiso 1 1 calc R .
C19 C 0.0261(7) -0.2279(13) 0.1019(3) 0.087(4) Uani 1 1 d . .
H19 H -0.012845 -0.252604 0.130664 0.104 Uiso 1 1 calc R .
C20 C 0.0684(7) -0.3534(11) 0.0743(4) 0.076(3) Uani 1 1 d . .
H20 H 0.058722 -0.463955 0.084870 0.092 Uiso 1 1 calc R .
C21 C 0.1244(6) -0.3237(12) 0.0319(3) 0.072(3) Uani 1 1 d . .
H21 H 0.153340 -0.410777 0.013080 0.087 Uiso 1 1 calc R .
C22 C 0.1367(6) -0.1559(13) 0.0176(3) 0.076(3) Uani 1 1 d . .
H22 H 0.175844 -0.132131 -0.011144 0.092 Uiso 1 1 calc R .
C23 C 0.5126(6) 0.1840(9) 0.1836(2) 0.034(2) Uani 1 1 d . .
H23 H 0.482316 0.203073 0.217479 0.041 Uiso 1 1 calc R .
C24 C 0.6205(7) 0.1438(8) 0.1871(3) 0.032(2) Uani 1 1 d . .
C25 C 0.6778(7) 0.1374(8) 0.2301(3) 0.047(3) Uani 1 1 d . .
H25 H 0.648478 0.162776 0.261619 0.057 Uiso 1 1 calc R .
C26 C 0.7782(7) 0.0948(9) 0.2285(3) 0.054(3) Uani 1 1 d . .
H26 H 0.816537 0.091739 0.258608 0.065 Uiso 1 1 calc R .
C27 C 0.8212(6) 0.0566(9) 0.1821(3) 0.058(3) Uani 1 1 d . .
H27 H 0.889042 0.025924 0.180169 0.069 Uiso 1 1 calc R .
C28 C 0.7629(7) 0.0643(9) 0.1386(3) 0.047(3) Uani 1 1 d . .
H28 H 0.792346 0.041423 0.106891 0.057 Uiso 1 1 calc R .
C29 C 0.6633(7) 0.1044(8) 0.1404(3) 0.036(2) Uani 1 1 d . .
C30 C 0.5931(6) 0.1185(8) 0.0968(3) 0.038(2) Uani 1 1 d . .
H30 H 0.624796 0.088262 0.064065 0.046 Uiso 1 1 calc R .
C31 C 0.5021(6) 0.0173(9) 0.1076(3) 0.036(2) Uani 1 1 d . .
C32 C 0.4592(6) -0.0944(9) 0.0765(3) 0.047(3) Uani 1 1 d . .
H32 H 0.490717 -0.120019 0.045518 0.056 Uiso 1 1 calc R .
C33 C 0.3699(6) -0.1738(9) 0.0885(3) 0.055(3) Uani 1 1 d . .
H33 H 0.339304 -0.248378 0.065653 0.065 Uiso 1 1 calc R .
C34 C 0.3279(6) -0.1388(9) 0.1354(3) 0.053(3) Uani 1 1 d . .
H34 H 0.268483 -0.192695 0.145175 0.064 Uiso 1 1 calc R .
C35 C 0.3716(6) -0.0266(9) 0.1678(3) 0.044(3) Uani 1 1 d . .
H35 H 0.341234 -0.003132 0.199234 0.053 Uiso 1 1 calc R .
C36 C 0.4603(6) 0.0531(9) 0.1548(3) 0.035(2) Uani 1 1 d . .
N1 N 0.6397(5) 0.5202(7) 0.1355(2) 0.0434(19) Uani 1 1 d . .
N2 N 0.2051(6) 0.2123(8) 0.0471(2) 0.049(2) Uani 1 1 d . .
O1 O 0.5512(4) 0.5510(5) 0.20917(17) 0.0565(17) Uani 1 1 d . .
O2 O 0.6989(4) 0.4292(6) 0.05893(17) 0.0582(18) Uani 1 1 d . .
O3 O 0.1542(4) 0.2770(6) 0.12836(18) 0.0600(18) Uani 1 1 d . .
O4 O 0.3037(4) 0.1689(6) -0.02278(17) 0.0568(17) Uani 1 1 d . .
S1 S 0.37458(16) 0.4147(2) 0.15107(7) 0.0496(7) Uani 1 1 d . .
S2 S 0.48540(16) 0.3389(2) 0.03805(7) 0.0491(7) Uani 1 1 d . .

loop_
_atom_site_aniso_label
_atom_site_aniso_U_11
_atom_site_aniso_U_22
_atom_site_aniso_U_33
_atom_site_aniso_U_23
_atom_site_aniso_U_13
_atom_site_aniso_U_12
C1 0.050(6) 0.026(5) 0.021(5) -0.013(4) 0.007(4) -0.003(5)
C2 0.082(8) 0.030(6) 0.028(6) 0.003(5) 0.004(6) 0.008(5)
C3 0.101(9) 0.016(5) 0.031(6) 0.004(5) 0.008(6) 0.002(6)
C4 0.074(7) 0.014(5) 0.023(5) -0.004(4) 0.009(5) -0.009(5)
C5 0.072(6) 0.036(5) 0.011(4) 0.011(4) -0.001(4) 0.010(5)
C6 0.072(8) 0.026(6) 0.039(6) -0.003(5) 0.001(6) 0.010(6)
C7 0.076(8) 0.019(6) 0.041(6) 0.015(5) 0.012(7) 0.006(5)
C8 0.060(6) 0.037(5) 0.019(4) 0.004(4) 0.002(4) 0.012(4)
C9 0.103(9) 0.032(6) 0.042(6) -0.010(5) 0.028(6) -0.019(6)
C10 0.073(9) 0.046(7) 0.039(7) 0.001(6) 0.008(6) -0.021(6)
C11 0.074(9) 0.053(7) 0.056(8) -0.011(6) 0.008(6) -0.024(6)
C12 0.082(9) 0.098(9) 0.046(7) -0.025(7) 0.005(7) -0.038(8)
C13 0.080(9) 0.085(9) 0.056(8) 0.000(6) -0.011(7) -0.023(7)
C14 0.073(9) 0.070(8) 0.072(9) -0.034(7) 0.022(7) -0.019(7)
C15 0.078(9) 0.074(8) 0.041(7) -0.008(6) 0.010(7) -0.019(7)
C16 0.106(9) 0.038(7) 0.050(6) 0.006(5) 0.008(6) -0.009(7)
C17 0.064(7) 0.077(9) 0.050(7) -0.016(6) 0.002(5) 0.009(7)
C18 0.076(8) 0.080(9) 0.070(7) -0.014(6) 0.021(6) 0.000(7)
C19 0.092(9) 0.076(8) 0.093(8) 0.030(7) 0.032(7) -0.021(8)
C20 0.087(8) 0.046(8) 0.096(8) -0.013(6) -0.002(7) 0.011(6)
C21 0.077(8) 0.054(8) 0.087(8) -0.004(6) 0.030(6) 0.014(6)
C22 0.096(8) 0.074(8) 0.059(7) 0.002(7) 0.016(6) 0.012(7)
C23 0.065(7) 0.022(6) 0.015(5) 0.002(4) 0.014(5) 0.007(5)
C24 0.057(7) 0.008(5) 0.031(5) 0.002(4) 0.009(6) -0.006(5)
C25 0.076(8) 0.034(6) 0.031(6) 0.001(5) 0.007(6) -0.011(6)
C26 0.067(8) 0.054(6) 0.042(6) 0.013(5) -0.013(5) 0.014(6)
C27 0.067(7) 0.054(6) 0.052(6) -0.001(6) -0.001(6) -0.005(5)
C28 0.068(8) 0.029(6) 0.044(7) 0.000(5) 0.021(6) 0.000(6)
C29 0.073(8) 0.012(5) 0.025(5) 0.003(4) 0.017(6) 0.000(5)
C30 0.069(7) 0.022(6) 0.023(5) -0.006(4) 0.011(5) -0.004(5)
C31 0.061(7) 0.023(5) 0.025(5) -0.004(4) 0.003(5) 0.003(5)
C32 0.079(8) 0.025(6) 0.036(6) -0.004(5) 0.007(6) 0.012(5)
C33 0.075(7) 0.039(6) 0.050(6) -0.004(5) -0.003(5) 0.001(6)
C34 0.074(7) 0.035(6) 0.051(6) 0.015(5) -0.001(6) -0.011(6)
C35 0.066(7) 0.030(6) 0.036(6) 0.001(5) 0.011(5) -0.004(5)
C36 0.057(7) 0.026(6) 0.023(5) 0.006(4) 0.000(5) 0.010(5)
N1 0.073(6) 0.024(5) 0.034(4) -0.007(4) 0.014(4) -0.016(4)
N2 0.072(6) 0.042(5) 0.033(5) 0.002(4) -0.006(5) -0.002(5)
O1 0.106(5) 0.037(4) 0.027(3) -0.008(3) 0.021(3) 0.006(3)
O2 0.094(5) 0.040(4) 0.041(4) -0.005(3) 0.028(3) -0.023(3)
O3 0.072(4) 0.054(4) 0.054(4) 0.000(3) 0.015(3) 0.016(3)
O4 0.094(5) 0.050(4) 0.027(3) -0.015(3) -0.006(3) 0.002(4)
S1 0.0805(19) 0.0420(15) 0.0263(13) -0.0085(12) 0.0089(13) 0.0079(14)
S2 0.090(2) 0.0385(15) 0.0191(12) 0.0043(11) 0.0121(13) -0.0006(14)

loop_
_atom_type_symbol
_atom_type_description
_atom_type_scat_dispersion_real
_atom_type_scat_dispersion_imag
_atom_type_scat_source
C C 0.0033 0.0016 'International Tables Vol C Tables 4.2.6.8 and 6.1.1.4'
H H 0.0000 0.0000 'International Tables Vol C Tables 4.2.6.8 and 6.1.1.4'
N N 0.0061 0.0033 'International Tables Vol C Tables 4.2.6.8 and 6.1.1.4'
O O 0.0106 0.0060 'International Tables Vol C Tables 4.2.6.8 and 6.1.1.4'
S S 0.1246 0.1234 'International Tables Vol C Tables 4.2.6.8 and 6.1.1.4'

loop_
_geom_angle_atom_site_label_1
_geom_angle_atom_site_label_2
_geom_angle_atom_site_label_3
_geom_angle
C2 C1 C4 103.4(6)
C2 C1 C23 111.0(6)
C2 C1 S1 103.8(5)
C4 C1 C23 109.2(5)
C4 C1 S1 121.1(5)
C23 C1 S1 108.0(5)
N1 C2 C1 109.7(6)
O1 C2 C1 126.3(7)
O1 C2 N1 123.9(8)
N1 C3 C4 107.4(7)
O2 C3 C4 127.0(8)
O2 C3 N1 125.6(8)
C1 C4 C30 109.8(5)
C1 C4 S2 119.7(5)
C3 C4 C1 106.3(6)
C3 C4 C30 110.2(6)
C3 C4 S2 102.2(5)
C30 C4 S2 108.2(5)
C6 C5 S1 123.7(6)
C8 C5 C6 108.8(7)
C8 C5 S1 127.5(7)
N2 C6 C5 104.8(7)
O3 C6 C5 129.5(8)
O3 C6 N2 125.5(9)
N2 C7 C8 104.9(7)
O4 C7 C8 130.3(8)
O4 C7 N2 124.8(9)
C5 C8 C7 109.8(7)
C5 C8 S2 127.0(7)
C7 C8 S2 123.0(6)
H9A C9 H9B 107.9
C10 C9 H9A 109.1
C10 C9 H9B 109.1
N1 C9 H9A 109.1
N1 C9 H9B 109.1
N1 C9 C10 112.3(7)
C11 C10 C9 120.1(10)
C15 C10 C9 121.3(10)
C15 C10 C11 118.6(9)
C10 C11 H11 119.8
C12 C11 C10 120.4(10)
C12 C11 H11 119.8
C11 C12 H12 119.8
C11 C12 C13 120.4(10)
C13 C12 H12 119.8
C12 C13 H13 120.5
C12 C13 C14 119.0(10)
C14 C13 H13 120.5
C13 C14 H14 119.7
C15 C14 C13 120.6(10)
C15 C14 H14 119.7
C10 C15 H15 119.5
C14 C15 C10 121.0(10)
C14 C15 H15 119.5
H16A C16 H16B 108.0
C17 C16 H16A 109.3
C17 C16 H16B 109.3
N2 C16 H16A 109.3
N2 C16 H16B 109.3
N2 C16 C17 111.6(7)
C18 C17 C16 122.6(9)
C18 C17 C22 116.3(8)
C22 C17 C16 120.9(9)
C17 C18 H18 119.2
C17 C18 C19 121.5(9)
C19 C18 H18 119.2
C18 C19 H19 120.1
C20 C19 C18 119.8(8)
C20 C19 H19 120.1
C19 C20 H20 118.9
C21 C20 C19 122.2(9)
C21 C20 H20 118.9
C20 C21 H21 121.7
C20 C21 C22 116.7(8)
C22 C21 H21 121.7
C17 C22 C21 123.5(8)
C17 C22 H22 118.3
C21 C22 H22 118.3
C1 C23 H23 112.2
C24 C23 C1 106.5(6)
C24 C23 H23 112.2
C36 C23 C1 103.5(6)
C36 C23 H23 112.2
C36 C23 C24 109.7(6)
C25 C24 C23 127.2(7)
C25 C24 C29 119.3(8)
C29 C24 C23 113.4(8)
C24 C25 H25 119.1
C24 C25 C26 121.8(7)
C26 C25 H25 119.1
C25 C26 H26 120.5
C25 C26 C27 119.1(8)
C27 C26 H26 120.5
C26 C27 H27 120.6
C28 C27 C26 118.9(8)
C28 C27 H27 120.6
C27 C28 H28 119.1
C29 C28 C27 121.8(8)
C29 C28 H28 119.1
C24 C29 C30 113.7(8)
C28 C29 C24 119.1(8)
C28 C29 C30 127.1(7)
C4 C30 H30 112.4
C29 C30 C4 106.2(6)
C29 C30 H30 112.4
C29 C30 C31 109.0(6)
C31 C30 C4 103.8(6)
C31 C30 H30 112.4
C32 C31 C30 126.7(7)
C32 C31 C36 120.5(8)
C36 C31 C30 112.7(7)
C31 C32 H32 118.8
C31 C32 C33 122.4(7)
C33 C32 H32 118.8
C32 C33 H33 121.4
C34 C33 C32 117.3(8)
C34 C33 H33 121.4
C33 C34 H34 119.6
C35 C34 C33 120.9(8)
C35 C34 H34 119.6
C34 C35 H35 119.5
C34 C35 C36 120.9(7)
C36 C35 H35 119.5
C31 C36 C23 114.5(7)
C35 C36 C23 127.4(7)
C35 C36 C31 117.9(8)
C2 N1 C3 113.2(7)
C2 N1 C9 122.8(7)
C3 N1 C9 124.0(7)
C6 N2 C16 123.4(7)
C7 N2 C6 111.4(8)
C7 N2 C16 125.1(7)
C5 S1 C1 102.5(4)
C8 S2 C4 101.8(3)

loop_
_geom_bond_atom_site_label_1
_geom_bond_atom_site_label_2
_geom_bond_distance
C1 C2 1.510(8)
C1 C4 1.544(7)
C1 C23 1.583(8)
C1 S1 1.845(7)
C2 N1 1.389(8)
C2 O1 1.222(7)
C3 C4 1.517(9)
C3 N1 1.391(8)
C3 O2 1.202(7)
C4 C30 1.588(8)
C4 S2 1.839(7)
C5 C6 1.478(9)
C5 C8 1.334(7)
C5 S1 1.709(7)
C6 N2 1.406(8)
C6 O3 1.206(7)
C7 C8 1.474(9)
C7 N2 1.393(8)
C7 O4 1.215(7)
C8 S2 1.720(7)
C9 H9A 0.9900
C9 H9B 0.9900
C9 C10 1.481(9)
C9 N1 1.471(7)
C10 C11 1.397(10)
C10 C15 1.379(10)
C11 H11 0.9500
C11 C12 1.375(10)
C12 H12 0.9500
C12 C13 1.381(10)
C13 H13 0.9500
C13 C14 1.392(10)
C14 H14 0.9500
C14 C15 1.362(10)
C15 H15 0.9500
C16 H16A 0.9900
C16 H16B 0.9900
C16 C17 1.494(9)
C16 N2 1.451(8)
C17 C18 1.395(9)
C17 C22 1.407(9)
C18 H18 0.9500
C18 C19 1.403(9)
C19 H19 0.9500
C19 C20 1.380(9)
C20 H20 0.9500
C20 C21 1.378(8)
C21 H21 0.9500
C21 C22 1.424(9)
C22 H22 0.9500
C23 H23 1.0000
C23 C24 1.494(8)
C23 C36 1.486(8)
C24 C25 1.375(9)
C24 C29 1.407(8)
C25 H25 0.9500
C25 C26 1.398(8)
C26 H26 0.9500
C26 C27 1.399(8)
C27 H27 0.9500
C27 C28 1.396(9)
C28 H28 0.9500
C28 C29 1.383(8)
C29 C30 1.496(9)
C30 H30 1.0000
C30 C31 1.506(8)
C31 C32 1.354(8)
C31 C36 1.407(8)
C32 H32 0.9500
C32 C33 1.404(8)
C33 H33 0.9500
C33 C34 1.399(8)
C34 H34 0.9500
C34 C35 1.383(8)
C35 H35 0.9500
C35 C36 1.404(8)

loop_
_geom_torsion_atom_site_label_1
_geom_torsion_atom_site_label_2
_geom_torsion_atom_site_label_3
_geom_torsion_atom_site_label_4
_geom_torsion
C1 C2 N1 C3 1.1(9)
C1 C2 N1 C9 -176.7(7)
C1 C4 C30 C29 -58.0(7)
C1 C4 C30 C31 56.9(8)
C1 C4 S2 C8 -34.2(6)
C1 C23 C24 C25 120.8(8)
C1 C23 C24 C29 -61.2(8)
C1 C23 C36 C31 61.0(8)
C1 C23 C36 C35 -113.7(7)
C2 C1 C4 C3 1.4(8)
C2 C1 C4 C30 120.5(7)
C2 C1 C4 S2 -113.5(6)
C2 C1 C23 C24 -57.7(7)
C2 C1 C23 C36 -173.3(6)
C2 C1 S1 C5 145.5(5)
C3 C4 C30 C29 58.7(7)
C3 C4 C30 C31 173.7(6)
C3 C4 S2 C8 -151.3(5)
C4 C1 C2 N1 -1.5(8)
C4 C1 C2 O1 -178.7(8)
C4 C1 C23 C24 55.6(8)
C4 C1 C23 C36 -60.0(8)
C4 C1 S1 C5 30.3(7)
C4 C3 N1 C2 -0.2(9)
C4 C3 N1 C9 177.6(7)
C4 C30 C31 C32 116.7(8)
C4 C30 C31 C36 -61.4(8)
C5 C6 N2 C7 5.1(8)
C5 C6 N2 C16 -177.6(7)
C5 C8 S2 C4 39.0(8)
C6 C5 C8 C7 2.8(8)
C6 C5 C8 S2 177.7(5)
C6 C5 S1 C1 145.5(6)
C7 C8 S2 C4 -146.8(6)
C8 C5 C6 N2 -4.8(8)
C8 C5 C6 O3 179.8(8)
C8 C5 S1 C1 -31.7(8)
C8 C7 N2 C6 -3.6(8)
C8 C7 N2 C16 179.2(7)
C9 C10 C11 C12 178.7(8)
C9 C10 C15 C14 -178.3(8)
C10 C9 N1 C2 83.8(9)
C10 C9 N1 C3 -93.8(9)
C10 C11 C12 C13 -0.4(14)
C11 C10 C15 C14 0.9(13)
C11 C12 C13 C14 0.8(14)
C12 C13 C14 C15 -0.4(14)
C13 C14 C15 C10 -0.5(14)
C15 C10 C11 C12 -0.5(12)
C16 C17 C18 C19 -179.2(9)
C16 C17 C22 C21 178.5(9)
C17 C16 N2 C6 -79.6(9)
C17 C16 N2 C7 97.3(9)
C17 C18 C19 C20 2.8(15)
C18 C17 C22 C21 2.8(14)
C18 C19 C20 C21 -0.8(15)
C19 C20 C21 C22 0.0(14)
C20 C21 C22 C17 -1.0(14)
C22 C17 C18 C19 -3.6(14)
C23 C1 C2 N1 115.5(6)
C23 C1 C2 O1 -61.7(10)
C23 C1 C4 C3 -116.9(7)
C23 C1 C4 C30 2.2(9)
C23 C1 C4 S2 128.3(6)
C23 C1 S1 C5 -96.6(5)
C23 C24 C25 C26 178.6(7)
C23 C24 C29 C28 -179.8(6)
C23 C24 C29 C30 2.6(9)
C24 C23 C36 C31 -52.4(8)
C24 C23 C36 C35 133.0(7)
C24 C25 C26 C27 -0.4(12)
C24 C29 C30 C4 57.6(7)
C24 C29 C30 C31 -53.7(8)
C25 C24 C29 C28 -1.6(11)
C25 C24 C29 C30 -179.2(6)
C25 C26 C27 C28 0.8(12)
C26 C27 C28 C29 -1.7(12)
C27 C28 C29 C24 2.1(11)
C27 C28 C29 C30 179.4(7)
C28 C29 C30 C4 -119.7(8)
C28 C29 C30 C31 128.9(7)
C29 C24 C25 C26 0.8(12)
C29 C30 C31 C32 -130.4(8)
C29 C30 C31 C36 51.5(8)
C30 C4 S2 C8 92.5(5)
C30 C31 C32 C33 -175.1(7)
C30 C31 C36 C23 1.1(9)
C30 C31 C36 C35 176.3(6)
C31 C32 C33 C34 -2.8(11)
C32 C31 C36 C23 -177.1(7)
C32 C31 C36 C35 -2.0(11)
C32 C33 C34 C35 1.8(11)
C33 C34 C35 C36 -1.1(11)
C34 C35 C36 C23 175.5(7)
C34 C35 C36 C31 1.1(11)
C36 C23 C24 C25 -127.8(8)
C36 C23 C24 C29 50.1(8)
C36 C31 C32 C33 2.9(12)
N1 C3 C4 C1 -0.8(8)
N1 C3 C4 C30 -119.7(6)
N1 C3 C4 S2 125.5(5)
N1 C9 C10 C11 -105.2(8)
N1 C9 C10 C15 74.0(9)
N2 C7 C8 C5 0.3(8)
N2 C7 C8 S2 -174.8(5)
N2 C16 C17 C18 93.1(10)
N2 C16 C17 C22 -82.3(10)
O1 C2 N1 C3 178.4(7)
O1 C2 N1 C9 0.5(12)
O2 C3 C4 C1 177.6(8)
O2 C3 C4 C30 58.7(10)
O2 C3 C4 S2 -56.1(9)
O2 C3 N1 C2 -178.6(7)
O2 C3 N1 C9 -0.8(12)
O3 C6 N2 C7 -179.3(7)
O3 C6 N2 C16 -2.0(12)
O4 C7 C8 C5 179.5(8)
O4 C7 C8 S2 4.4(12)
O4 C7 N2 C6 177.2(7)
O4 C7 N2 C16 0.0(12)
S1 C1 C2 N1 -128.8(5)
S1 C1 C2 O1 54.1(9)
S1 C1 C4 C3 116.8(6)
S1 C1 C4 C30 -124.1(6)
S1 C1 C4 S2 2.0(9)
S1 C1 C23 C24 -170.8(5)
S1 C1 C23 C36 73.5(6)
S1 C5 C6 N2 177.5(5)
S1 C5 C6 O3 2.2(12)
S1 C5 C8 C7 -179.6(5)
S1 C5 C8 S2 -4.8(11)
S2 C4 C30 C29 169.6(5)
S2 C4 C30 C31 -75.4(6)
